data_6000299
loop_
_publ_author_name
'Thompson, J. G.'
'Rae, A. D.'
'Bliznyuk, N.'
'Withers, R. L.'

_publ_section_title
;
 Ordering of Ce-III/Ce-IV and interstitial oxygens in CeTaO4+x (x
 approximate to 0.17) superstructure
;
_journal_name_full 'Journal of Solid State Chemistry'
_journal_page_first 240
_journal_page_last 246
_journal_paper_doi 10.1006/jssc.1998.8030
_journal_volume 144
_journal_year 1999
_chemical_formula_sum 'Ce6 O25 Ta6'
_space_group_name_H-M_alt 'P 1 21 1'
_cell_angle_alpha 90.000
_cell_angle_beta 102.480
_cell_angle_gamma 90.000
_cell_length_a 7.6160
_cell_length_b 16.4590
_cell_length_c 7.7040
_cell_volume 942.89
_cod_database_code 6000299

loop_
_atom_site_label
_atom_site_fract_x
_atom_site_fract_y
_atom_site_fract_z
? ? ? ?
